data_4345545
loop_
_publ_author_name
'Nurdin, Lucie'
'Spasyuk, Denis M.'
'Piers, Warren E.'
'Maron, Laurent'

_publ_section_title
;
 Reactions of Neutral Cobalt(II) Complexes of a Dianionic Tetrapodal
 Pentadentate Ligand: Cobalt(III) Amides from Imido Radicals.
;
_journal_name_full 'Inorganic chemistry'
_journal_paper_doi 10.1021/acs.inorgchem.7b00174
_journal_year 2017
_chemical_formula_moiety 'C74 H56 B4 Co2 F12 N20, C6 H6 '
_chemical_formula_sum 'C80 H62 B4 Co2 F12 N20'
_chemical_formula_weight 1692.59
_space_group_crystal_system monoclinic
_space_group_IT_number 14
_space_group_name_Hall '-P 2ybc'
_space_group_name_H-M_alt 'P 1 21/c 1'
_symmetry_space_group_name_Hall '-P 2ybc'
_symmetry_space_group_name_H-M 'P 1 21/c 1'
_atom_sites_solution_hydrogens mixed
_audit_creation_method SHELXL-2014/7
_cell_angle_alpha 90
_cell_angle_beta 119.69(2)
_cell_angle_gamma 90
_cell_formula_units_Z 4
_cell_length_a 17.209(3)
_cell_length_b 17.274(3)
_cell_length_c 31.426(9)
_cell_measurement_reflns_used 39669
_cell_measurement_temperature 173
_cell_measurement_theta_max 26.998
_cell_measurement_theta_min 1.485
_cell_volume 8116(3)
_computing_cell_refinement 'XDS (Kabsch (2010)'
_computing_data_collection 'MxDC, (Fodje, 2012)'
_computing_data_reduction 'XDS (Kabsch (2010)'
_computing_molecular_graphics 'ShelXle (Hubschle, 2011)'
_computing_publication_material 'LinXTL v. 5.8.2 (Spasyuk, 2009)'
_computing_structure_refinement 'SHELXL2013 (Sheldrick, 2013)'
_computing_structure_solution 'SHELXL2013 (Sheldrick, 2013)'
_diffrn_ambient_temperature 173
_diffrn_measured_fraction_theta_full 0.987
_diffrn_measured_fraction_theta_max 0.987
_diffrn_measurement_device_type 'Rayonix MX300HE CCD area detector'
_diffrn_measurement_method '\k and \w scans'
_diffrn_radiation_type synchrotron
_diffrn_radiation_wavelength 0.77491
_diffrn_reflns_av_R_equivalents 0.0525
_diffrn_reflns_av_unetI/netI 0.0380
_diffrn_reflns_Laue_measured_fraction_full 0.987
_diffrn_reflns_Laue_measured_fraction_max 0.987
_diffrn_reflns_limit_h_max 19
_diffrn_reflns_limit_h_min -19
_diffrn_reflns_limit_k_max 20
_diffrn_reflns_limit_k_min -20
_diffrn_reflns_limit_l_max 36
_diffrn_reflns_limit_l_min -36
_diffrn_reflns_number 66096
_diffrn_reflns_point_group_measured_fraction_full 0.987
_diffrn_reflns_point_group_measured_fraction_max 0.987
_diffrn_reflns_theta_full 26.998
_diffrn_reflns_theta_max 26.998
_diffrn_reflns_theta_min 1.521
_diffrn_source synchrotron
_exptl_absorpt_coefficient_mu 0.618
_exptl_absorpt_correction_T_max 0.4938
_exptl_absorpt_correction_T_min 0.4454
_exptl_absorpt_correction_type multi-scan
_exptl_absorpt_process_details 'Sadabs (Sheldrick, 1996)'
_exptl_crystal_colour Green
_exptl_crystal_density_diffrn 1.385
_exptl_crystal_density_method 'not measured'
_exptl_crystal_description prism
_exptl_crystal_F_000 3456
_exptl_crystal_size_max 0.05
_exptl_crystal_size_mid 0.04
_exptl_crystal_size_min 0.02
_refine_diff_density_max 0.680
_refine_diff_density_min -0.794
_refine_diff_density_rms 0.067
_refine_ls_extinction_coef 0.0036(2)
_refine_ls_extinction_expression Fc^*^=kFc[1+0.001xFc^2^\l^3^/sin(2\q)]^-1/4^
_refine_ls_extinction_method 'SHELXL-2014/7 (Sheldrick 2014'
_refine_ls_goodness_of_fit_ref 1.057
_refine_ls_hydrogen_treatment mixed
_refine_ls_matrix_type full
_refine_ls_number_parameters 1200
_refine_ls_number_reflns 13488
_refine_ls_number_restraints 442
_refine_ls_restrained_S_all 106.989
_refine_ls_R_factor_all 0.0801
_refine_ls_R_factor_gt 0.0609
_refine_ls_shift/su_max 0.001
_refine_ls_shift/su_mean 0.000
_refine_ls_structure_factor_coef Fsqd
_refine_ls_weighting_details 'w=1/[\s^2^(Fo^2^)+(0.0865P)^2^+9.8850P] where P=(Fo^2^+2Fc^2^)/3'
_refine_ls_weighting_scheme calc
_refine_ls_wR_factor_gt 0.1589
_refine_ls_wR_factor_ref 0.1712
_reflns_Friedel_coverage 0.000
_reflns_number_gt 10372
_reflns_number_total 13488
_reflns_threshold_expression 'I > 2\s(I)'
_cod_data_source_file ic7b00174_si_002.cif
_cod_data_source_block 3-CF3
_cod_database_code 4345545
_shelx_shelxl_version_number 2014/7
_shelx_space_group_comment
;
The symmetry employed for this shelxl refinement is uniquely defined
by the following loop, which should always be used as a source of
symmetry information in preference to the above space-group names.
They are only intended as comments.
;

loop_
_space_group_symop_operation_xyz
'x, y, z'
'-x, y+1/2, -z+1/2'
'-x, -y, -z'
'x, -y-1/2, z-1/2'

loop_
_atom_site_label
_atom_site_type_symbol
_atom_site_fract_x
_atom_site_fract_y
_atom_site_fract_z
_atom_site_U_iso_or_equiv
_atom_site_adp_type
_atom_site_occupancy
_atom_site_site_symmetry_order
_atom_site_calc_flag
_atom_site_refinement_flags_posn
_atom_site_refinement_flags_adp
_atom_site_refinement_flags_occupancy
_atom_site_disorder_assembly
_atom_site_disorder_group
Co1 Co 0.30101(4) 0.99833(3) 0.06833(2) 0.04113(16) Uani 1 1 d D . . . .
Co2 Co 0.10649(4) 1.27866(3) 0.15942(2) 0.04295(17) Uani 1 1 d . . . . .
F3A F 0.2307(3) 0.86152(19) 0.25381(16) 0.0703(12) Uani 0.812(5) 1 d D U P A 1
F2A F 0.1942(3) 0.8357(2) 0.18025(14) 0.0751(12) Uani 0.812(5) 1 d D U P A 1
F1A F 0.3267(3) 0.8156(2) 0.23656(19) 0.0752(12) Uani 0.812(5) 1 d D U P A 1
F2B F 0.1878(11) 0.8664(10) 0.2152(8) 0.083(4) Uani 0.188(5) 1 d D U P A 2
F1B F 0.2799(14) 0.8201(9) 0.1971(7) 0.077(4) Uani 0.188(5) 1 d D U P A 2
F3B F 0.3202(13) 0.8484(11) 0.2730(7) 0.096(5) Uani 0.188(5) 1 d D U P A 2
F4 F 0.47292(19) 1.09717(18) 0.32484(10) 0.0733(8) Uani 1 1 d . . . . .
F5 F 0.34603(19) 1.11061(16) 0.32094(9) 0.0652(7) Uani 1 1 d . . . . .
F6 F 0.39096(17) 1.19526(15) 0.28806(9) 0.0582(6) Uani 1 1 d . . . . .
F7 F 0.56705(19) 1.1635(2) 0.28353(10) 0.0805(9) Uani 1 1 d . . . . .
F8 F 0.51235(17) 1.06953(17) 0.23265(9) 0.0620(7) Uani 1 1 d . . . . .
F9 F 0.59134(18) 1.15641(19) 0.22281(11) 0.0750(8) Uani 1 1 d . . . . .
F11A F 0.4776(4) 1.3998(3) 0.1462(2) 0.091(2) Uani 0.649(8) 1 d D U P B 1
F12A F 0.3455(4) 1.4404(4) 0.1302(3) 0.103(2) Uani 0.649(8) 1 d D U P B 1
F10A F 0.4560(5) 1.4432(3) 0.20108(19) 0.098(2) Uani 0.649(8) 1 d D U P B 1
F12B F 0.3754(10) 0.4080(8) -0.8918(5) 0.122(5) Uani 0.351(8) 1 d D U P B 2
F10B F 0.3755(9) 0.4585(7) -0.8322(5) 0.106(4) Uani 0.351(8) 1 d D U P B 2
F11B F 0.4952(10) 0.4181(10) -0.8223(6) 0.144(6) Uani 0.351(8) 1 d D U P B 2
N1 N 0.3016(2) 0.93711(19) 0.01564(11) 0.0407(7) Uani 1 1 d . . . . .
N2 N 0.2328(2) 1.08045(18) 0.02193(12) 0.0427(8) Uani 1 1 d . . . . .
N3 N 0.2515(2) 1.10401(18) -0.01367(12) 0.0437(8) Uani 1 1 d . . . . .
N4 N 0.4071(2) 1.0541(2) 0.07793(12) 0.0462(8) Uani 1 1 d . . . . .
N5 N 0.4111(2) 1.08443(19) 0.03908(12) 0.0458(8) Uani 1 1 d . . . . .
N6 N 0.3717(2) 0.9174(2) 0.11455(12) 0.0475(8) Uani 1 1 d . . . . .
N7 N 0.3456(2) 0.8416(2) 0.10571(12) 0.0473(8) Uani 1 1 d . . . . .
N8 N 0.1925(2) 0.94573(18) 0.05666(11) 0.0415(7) Uani 1 1 d . . . . .
N9 N 0.1855(2) 0.86727(18) 0.05283(11) 0.0424(8) Uani 1 1 d . . . . .
N10 N 0.2979(2) 1.0607(2) 0.12003(12) 0.0464(8) Uani 1 1 d D . . . .
N11 N -0.0018(2) 1.33879(18) 0.14744(12) 0.0426(8) Uani 1 1 d . . . . .
N12 N 0.1104(2) 1.22966(18) 0.21552(12) 0.0445(8) Uani 1 1 d . . . . .
N13 N 0.0323(2) 1.20729(18) 0.21305(12) 0.0435(8) Uani 1 1 d . . . . .
N14 N 0.0287(2) 1.19350(18) 0.12071(12) 0.0430(8) Uani 1 1 d . . . . .
N15 N -0.0419(2) 1.16987(18) 0.12539(12) 0.0409(7) Uani 1 1 d . . . . .
N16 N 0.1011(2) 1.33063(18) 0.10294(12) 0.0496(9) Uani 1 1 d D . . . .
N17 N 0.0959(2) 1.41014(19) 0.09850(13) 0.0542(9) Uani 1 1 d . . . . .
N18 N 0.1851(2) 1.36045(18) 0.20053(13) 0.0468(8) Uani 1 1 d . . . . .
N19 N 0.1657(3) 1.43624(18) 0.18617(13) 0.0503(9) Uani 1 1 d . . . . .
N20 N 0.2063(3) 1.21522(19) 0.16671(14) 0.0509(9) Uani 1 1 d D . . . .
C1 C 0.2874(3) 0.8593(2) 0.01421(14) 0.0434(9) Uani 1 1 d . . . . .
C2 C 0.2952(3) 0.8151(3) -0.02023(15) 0.0504(10) Uani 1 1 d . . . . .
H2 H 0.2869 0.7618 -0.0210 0.061 Uiso 1 1 calc R U . . .
C3 C 0.3152(3) 0.8492(2) -0.05357(16) 0.0513(10) Uani 1 1 d . . . . .
H3 H 0.3210 0.8194 -0.0765 0.062 Uiso 1 1 calc R U . . .
C4 C 0.3263(3) 0.9278(3) -0.05199(14) 0.0476(10) Uani 1 1 d . . . . .
H4 H 0.3387 0.9516 -0.0745 0.057 Uiso 1 1 calc R U . . .
C5 C 0.3193(3) 0.9731(2) -0.01709(14) 0.0421(9) Uani 1 1 d . . . . .
C6 C 0.3526(3) 1.0975(2) -0.05539(15) 0.0466(10) Uani 1 1 d . . . . .
C7 C 0.4380(3) 1.0980(3) -0.05019(16) 0.0533(11) Uani 1 1 d . . . . .
H7 H 0.4861 1.0807 -0.0210 0.064 Uiso 1 1 calc R U . . .
C8 C 0.4537(3) 1.1235(3) -0.08718(17) 0.0574(12) Uani 1 1 d . . . . .
H8 H 0.5117 1.1240 -0.0821 0.069 Uiso 1 1 calc R U . . .
C9 C 0.3853(3) 1.1476(3) -0.13053(17) 0.0579(12) Uani 1 1 d . . . . .
H9 H 0.3964 1.1674 -0.1545 0.069 Uiso 1 1 calc R U . . .
C10 C 0.2987(3) 1.1424(3) -0.13883(17) 0.0546(11) Uani 1 1 d . . . . .
H10 H 0.2509 1.1560 -0.1692 0.066 Uiso 1 1 calc R U . . .
C11 C 0.2830(3) 1.1171(2) -0.10195(16) 0.0501(10) Uani 1 1 d . . . . .
H11 H 0.2243 1.1131 -0.1084 0.060 Uiso 1 1 calc R U . . .
C12 C 0.1749(3) 1.1317(2) 0.02207(17) 0.0539(11) Uani 1 1 d . . . . .
H12 H 0.1512 1.1298 0.0430 0.065 Uiso 1 1 calc R U . . .
C13 C 0.1552(3) 1.1873(3) -0.01282(17) 0.0571(12) Uani 1 1 d . . . . .
H13 H 0.1162 1.2289 -0.0204 0.069 Uiso 1 1 calc R U . . .
C14 C 0.2054(3) 1.1684(2) -0.03419(16) 0.0527(11) Uani 1 1 d . . . . .
H14 H 0.2070 1.1961 -0.0591 0.063 Uiso 1 1 calc R U . . .
C15 C 0.4729(3) 1.0875(3) 0.11769(17) 0.0579(12) Uani 1 1 d . . . . .
H15 H 0.4854 1.0773 0.1495 0.069 Uiso 1 1 calc R U . . .
C16 C 0.5195(3) 1.1386(3) 0.10569(17) 0.0613(12) Uani 1 1 d . . . . .
H16 H 0.5686 1.1685 0.1268 0.074 Uiso 1 1 calc R U . . .
C17 C 0.4779(3) 1.1358(3) 0.05561(16) 0.0566(11) Uani 1 1 d . . . . .
H17 H 0.4936 1.1651 0.0362 0.068 Uiso 1 1 calc R U . . .
C18 C 0.4381(3) 0.9204(3) 0.16090(15) 0.0501(10) Uani 1 1 d . . . . .
H18 H 0.4680 0.9654 0.1769 0.060 Uiso 1 1 calc R U . . .
C19 C 0.4563(3) 0.8485(3) 0.18170(16) 0.0559(11) Uani 1 1 d . . . . .
H19 H 0.5004 0.8351 0.2132 0.067 Uiso 1 1 calc R U . . .
C20 C 0.3959(3) 0.8009(3) 0.14639(16) 0.0559(11) Uani 1 1 d . . . . .
H20 H 0.3903 0.7480 0.1500 0.067 Uiso 1 1 calc R U . . .
C21 C 0.1218(3) 0.9713(2) 0.05971(15) 0.0466(10) Uani 1 1 d . . . . .
H21 H 0.1099 1.0229 0.0627 0.056 Uiso 1 1 calc R U . . .
C22 C 0.0694(3) 0.9096(2) 0.05775(15) 0.0495(10) Uani 1 1 d . . . . .
H22 H 0.0162 0.9113 0.0587 0.059 Uiso 1 1 calc R U . . .
C23 C 0.1123(3) 0.8452(2) 0.05409(14) 0.0471(10) Uani 1 1 d . . . . .
H23 H 0.0935 0.7944 0.0527 0.056 Uiso 1 1 calc R U . . .
C24 C 0.2444(3) 0.7306(2) 0.04372(16) 0.0542(11) Uani 1 1 d . . . . .
C25 C 0.1590(4) 0.7053(3) 0.00773(17) 0.0570(12) Uani 1 1 d . . . . .
H25 H 0.1138 0.7418 -0.0079 0.068 Uiso 1 1 calc R U . . .
C26 C 0.1401(4) 0.6289(3) -0.0052(2) 0.0707(14) Uani 1 1 d . . . . .
H26 H 0.0823 0.6143 -0.0283 0.085 Uiso 1 1 calc R U . . .
C27 C 0.2058(6) 0.5740(3) 0.0159(3) 0.089(2) Uani 1 1 d . . . . .
H27 H 0.1922 0.5222 0.0072 0.107 Uiso 1 1 calc R U . . .
C28 C 0.2918(6) 0.5949(3) 0.0498(3) 0.093(2) Uani 1 1 d . . . . .
H28 H 0.3366 0.5576 0.0636 0.112 Uiso 1 1 calc R U . . .
C29 C 0.3113(4) 0.6732(3) 0.06355(19) 0.0706(14) Uani 1 1 d . . . . .
H29 H 0.3696 0.6874 0.0862 0.085 Uiso 1 1 calc R U . . .
C30 C -0.0061(3) 1.4155(2) 0.13482(16) 0.0504(11) Uani 1 1 d . . . . .
C31 C -0.0874(4) 1.4529(3) 0.11704(19) 0.0681(15) Uani 1 1 d . . . . .
H31 H -0.0913 1.5050 0.1087 0.082 Uiso 1 1 calc DR U . . .
C32 C -0.1611(4) 1.4165(3) 0.1114(2) 0.0705(15) Uani 1 1 d . . . . .
H32 H -0.2154 1.4426 0.0984 0.085 Uiso 1 1 calc R U . . .
C33 C -0.1549(3) 1.3400(2) 0.12531(17) 0.0553(11) Uani 1 1 d . . . . .
H33 H -0.2055 1.3139 0.1211 0.066 Uiso 1 1 calc R U . . .
C34 C -0.0733(3) 1.3019(2) 0.14555(15) 0.0444(9) Uani 1 1 d . . . . .
C35 C 0.1764(3) 1.2126(2) 0.26027(16) 0.0506(10) Uani 1 1 d . . . . .
H35 H 0.2369 1.2208 0.2714 0.061 Uiso 1 1 calc R U . . .
C36 C 0.1414(3) 1.1807(3) 0.28807(17) 0.0557(11) Uani 1 1 d . . . . .
H36 H 0.1726 1.1645 0.3205 0.067 Uiso 1 1 calc R U . . .
C37 C 0.0513(3) 1.1787(2) 0.25689(15) 0.0499(10) Uani 1 1 d . . . . .
H37 H 0.0093 1.1602 0.2648 0.060 Uiso 1 1 calc R U . . .
C38 C 0.0290(3) 1.1487(2) 0.08614(15) 0.0428(9) Uani 1 1 d . . . . .
H38 H 0.0718 1.1511 0.0763 0.051 Uiso 1 1 calc R U . . .
C39 C -0.0416(3) 1.0989(2) 0.06722(14) 0.0441(9) Uani 1 1 d . . . . .
H39 H -0.0564 1.0626 0.0425 0.053 Uiso 1 1 calc R U . . .
C40 C -0.0861(3) 1.1138(2) 0.09236(14) 0.0414(9) Uani 1 1 d . . . . .
H40 H -0.1380 1.0893 0.0874 0.050 Uiso 1 1 calc R U . . .
C41 C -0.1331(3) 1.1745(2) 0.17403(14) 0.0432(9) Uani 1 1 d . . . . .
C42 C -0.1805(3) 1.2179(2) 0.19105(16) 0.0496(10) Uani 1 1 d . . . . .
H42 H -0.1708 1.2710 0.1952 0.059 Uiso 1 1 calc R U . . .
C43 C -0.2416(3) 1.1840(3) 0.20198(17) 0.0541(11) Uani 1 1 d . . . . .
H43 H -0.2730 1.2147 0.2127 0.065 Uiso 1 1 calc R U . . .
C44 C -0.2560(3) 1.1053(3) 0.19710(17) 0.0558(11) Uani 1 1 d . . . . .
H44 H -0.2991 1.0829 0.2029 0.067 Uiso 1 1 calc R U . . .
C45 C -0.2061(3) 1.0601(2) 0.18358(15) 0.0514(10) Uani 1 1 d . . . . .
H45 H -0.2134 1.0067 0.1819 0.062 Uiso 1 1 calc R U . . .
C46 C -0.1457(3) 1.0929(2) 0.17250(15) 0.0460(9) Uani 1 1 d . . . . .
H46 H -0.1122 1.0611 0.1638 0.055 Uiso 1 1 calc R U . . .
C47 C 0.0697(2) 1.54768(19) 0.12933(11) 0.0454(9) Uani 1 1 d D . . . .
C50A C 0.0368(4) 1.7065(3) 0.11647(16) 0.0473(14) Uani 0.643(4) 1 d D U P C 1
H50A H 0.0257 1.7594 0.1120 0.057 Uiso 0.643(4) 1 calc R U P C 1
C52A C 0.0865(3) 1.5950(2) 0.16873(16) 0.0473(14) Uani 0.643(4) 1 d D U P C 1
H52A H 0.1087 1.5733 0.1997 0.057 Uiso 0.643(4) 1 calc R U P C 1
C48A C 0.0359(3) 1.5804(2) 0.08312(14) 0.0469(14) Uani 0.643(4) 1 d D U P C 1
H48A H 0.0241 1.5494 0.0564 0.056 Uiso 0.643(4) 1 calc R U P C 1
C49A C 0.0195(3) 1.6595(2) 0.07682(19) 0.0510(14) Uani 0.643(4) 1 d D U P C 1
H49A H -0.0032 1.6812 0.0458 0.061 Uiso 0.643(4) 1 calc R U P C 1
C51A C 0.0708(4) 1.6743(3) 0.1628(2) 0.0485(14) Uani 0.643(4) 1 d D U P C 1
H51A H 0.0828 1.7053 0.1896 0.058 Uiso 0.643(4) 1 calc R U P C 1
C50B C 0.0845(6) 1.7148(7) 0.1314(3) 0.059(2) Uani 0.357(4) 1 d D U P C 2
H50B H 0.0902 1.7684 0.1321 0.071 Uiso 0.357(4) 1 calc R U P C 2
C49B C 0.1313(6) 1.6689(4) 0.1154(3) 0.057(2) Uani 0.357(4) 1 d D U P C 2
H49B H 0.1682 1.6915 0.1050 0.068 Uiso 0.357(4) 1 calc R U P C 2
C52B C 0.0269(5) 1.5996(4) 0.1447(3) 0.053(2) Uani 0.357(4) 1 d D U P C 2
H52B H -0.0090 1.5768 0.1557 0.063 Uiso 0.357(4) 1 calc DR U P C 2
C48B C 0.1223(4) 1.5889(4) 0.1150(2) 0.053(2) Uani 0.357(4) 1 d D U P C 2
H48B H 0.1547 1.5601 0.1041 0.063 Uiso 0.357(4) 1 calc R U P C 2
C51B C 0.0292(7) 1.6800(4) 0.1464(4) 0.053(2) Uani 0.357(4) 1 d D U P C 2
H51B H -0.0041 1.7086 0.1568 0.063 Uiso 0.357(4) 1 calc R U P C 2
C53 C 0.2674(3) 1.3592(2) 0.23932(16) 0.0504(10) Uani 1 1 d . . . . .
H53 H 0.2971 1.3148 0.2562 0.060 Uiso 1 1 calc R U . . .
C54 C 0.3022(4) 1.4334(3) 0.25084(18) 0.0614(12) Uani 1 1 d . . . . .
H54 H 0.3575 1.4487 0.2765 0.074 Uiso 1 1 calc R U . . .
C55 C 0.2367(4) 1.4794(3) 0.21588(18) 0.0660(14) Uani 1 1 d . . . . .
H55 H 0.2411 1.5327 0.2132 0.079 Uiso 1 1 calc R U . . .
C56A C 0.0893(6) 1.3063(6) 0.0566(3) 0.050(2) Uani 0.330(7) 1 d D U P D 1
H56A H 0.0904 1.2549 0.0481 0.060 Uiso 0.330(7) 1 calc R U P D 1
C57A C 0.0754(8) 1.3711(6) 0.0245(4) 0.050(2) Uani 0.330(7) 1 d D U P D 1
H57A H 0.0661 1.3684 -0.0072 0.060 Uiso 0.330(7) 1 calc R U P D 1
C58A C 0.0787(7) 1.4410(6) 0.0507(5) 0.055(3) Uani 0.330(7) 1 d D U P D 1
H58A H 0.0718 1.4921 0.0401 0.066 Uiso 0.330(7) 1 calc R U P D 1
C56B C 0.1316(4) 1.3021(3) 0.0728(2) 0.0460(15) Uani 0.670(7) 1 d D U P D 2
H56B H 0.1407 1.2502 0.0686 0.055 Uiso 0.670(7) 1 calc R U P D 2
C57B C 0.1465(4) 1.3654(3) 0.0494(2) 0.0504(14) Uani 0.670(7) 1 d D U P D 2
H57B H 0.1671 1.3637 0.0271 0.061 Uiso 0.670(7) 1 calc R U P D 2
C58B C 0.1236(4) 1.4318(3) 0.0670(2) 0.0516(15) Uani 0.670(7) 1 d D U P D 2
H58B H 0.1271 1.4825 0.0582 0.062 Uiso 0.670(7) 1 calc R U P D 2
C59 C 0.3048(3) 1.0412(2) 0.16424(14) 0.0433(9) Uani 1 1 d D . . . .
C60 C 0.2792(3) 0.9678(2) 0.17182(15) 0.0454(9) Uani 1 1 d . . . . .
H60 H 0.2564 0.9321 0.1463 0.055 Uiso 1 1 calc R U . . .
C61 C 0.2870(3) 0.9472(2) 0.21608(15) 0.0475(10) Uani 1 1 d . . . . .
C62 C 0.2612(3) 0.8672(3) 0.22201(17) 0.0544(11) Uani 1 1 d . . . . .
C63 C 0.3199(3) 0.9970(2) 0.25493(15) 0.0505(10) Uani 1 1 d . . . . .
H63 H 0.3251 0.9818 0.2846 0.061 Uiso 1 1 calc R U . . .
C64 C 0.3455(3) 1.0712(3) 0.24906(15) 0.0492(10) Uani 1 1 d . . . . .
C65 C 0.3883(3) 1.1176(3) 0.29470(16) 0.0546(11) Uani 1 1 d . . . . .
C66 C 0.3383(3) 1.0949(2) 0.20432(14) 0.0437(9) Uani 1 1 d . . . . .
C67 C 0.3605(3) 1.1753(2) 0.19577(15) 0.0479(10) Uani 1 1 d . . . . .
C68 C 0.4478(3) 1.1960(3) 0.20624(16) 0.0536(11) Uani 1 1 d . . . . .
C69 C 0.5278(3) 1.1455(3) 0.23556(17) 0.0630(13) Uani 1 1 d . . . . .
C70 C 0.4654(3) 1.2677(3) 0.19391(17) 0.0623(13) Uani 1 1 d . . . . .
H70 H 0.5227 1.2802 0.2002 0.075 Uiso 1 1 calc R U . . .
C71 C 0.3968(4) 1.3208(3) 0.17212(18) 0.0616(13) Uani 1 1 d . . . . .
C72 C 0.4161(3) 1.3983(3) 0.16002(19) 0.0808(18) Uani 1 1 d D . . . .
C73 C 0.3121(3) 1.3042(3) 0.16335(17) 0.0564(11) Uani 1 1 d . . . . .
H73 H 0.2680 1.3420 0.1495 0.068 Uiso 1 1 calc R U . . .
C74 C 0.2901(3) 1.2314(2) 0.17479(15) 0.0479(10) Uani 1 1 d . . . . .
B1 B 0.3343(3) 1.0653(3) -0.01345(17) 0.0445(11) Uani 1 1 d . . . . .
B2 B 0.2655(3) 0.8208(3) 0.05440(17) 0.0458(11) Uani 1 1 d . . . . .
B3 B -0.0586(3) 1.2130(3) 0.16392(17) 0.0438(11) Uani 1 1 d . . . . .
B4 B 0.0796(4) 1.4555(3) 0.13652(19) 0.0519(12) Uani 1 1 d . . . . .
C75 C 0.9212(4) 1.4983(3) 0.2810(2) 0.0837(17) Uani 1 1 d . . . . .
H75 H 0.8802 1.5387 0.2710 0.100 Uiso 1 1 calc R U . . .
C76 C 0.9481(5) 1.4690(4) 0.2495(2) 0.096(2) Uani 1 1 d . . . . .
H76 H 0.9265 1.4907 0.2185 0.115 Uiso 1 1 calc R U . . .
C77 C 1.0072(5) 1.4075(5) 0.2638(3) 0.096(2) Uani 1 1 d . . . . .
H77 H 1.0250 1.3874 0.2425 0.115 Uiso 1 1 calc R U . . .
C78 C 1.0391(4) 1.3765(3) 0.3092(3) 0.0829(17) Uani 1 1 d . . . . .
H78 H 1.0782 1.3347 0.3187 0.099 Uiso 1 1 calc R U . . .
C79 C 1.0138(4) 1.4068(3) 0.3415(2) 0.0714(14) Uani 1 1 d . . . . .
H79 H 1.0365 1.3862 0.3727 0.086 Uiso 1 1 calc R U . . .
C80 C 0.9549(3) 1.4677(3) 0.3265(2) 0.0685(14) Uani 1 1 d . . . . .
H80 H 0.9377 1.4883 0.3479 0.082 Uiso 1 1 calc R U . . .
H1N H 0.322(4) 1.0955(17) 0.1120(13) 0.103 Uiso 1 1 d D U . . .
H2N H 0.202(4) 1.1731(18) 0.179(2) 0.103 Uiso 1 1 d D U . . .

loop_
_atom_site_aniso_label
_atom_site_aniso_U_11
_atom_site_aniso_U_22
_atom_site_aniso_U_33
_atom_site_aniso_U_23
_atom_site_aniso_U_13
_atom_site_aniso_U_12
Co1 0.0500(3) 0.0459(3) 0.0442(3) -0.0001(2) 0.0361(3) 0.0043(2)
Co2 0.0578(4) 0.0348(3) 0.0585(3) -0.0019(2) 0.0459(3) -0.0005(2)
F3A 0.109(3) 0.0582(19) 0.087(3) 0.0122(19) 0.081(3) 0.0070(19)
F2A 0.091(3) 0.061(2) 0.070(2) 0.0101(18) 0.037(2) -0.0138(19)
F1A 0.070(2) 0.057(2) 0.117(4) 0.023(2) 0.060(2) 0.0204(18)
F2B 0.088(8) 0.084(8) 0.092(8) -0.005(7) 0.057(7) -0.006(6)
F1B 0.103(8) 0.059(7) 0.085(7) 0.002(6) 0.060(6) -0.001(6)
F3B 0.115(8) 0.074(8) 0.083(8) 0.012(7) 0.037(7) -0.006(7)
F4 0.0623(18) 0.094(2) 0.0573(15) -0.0127(15) 0.0250(14) 0.0146(15)
F5 0.0864(19) 0.0753(18) 0.0558(14) -0.0042(13) 0.0519(15) 0.0028(15)
F6 0.0695(17) 0.0638(16) 0.0549(14) -0.0119(12) 0.0411(13) -0.0019(13)
F7 0.0688(18) 0.117(3) 0.0581(16) -0.0307(16) 0.0335(15) -0.0026(17)
F8 0.0551(15) 0.0782(19) 0.0626(15) -0.0089(14) 0.0367(13) -0.0001(13)
F9 0.0553(16) 0.105(2) 0.0840(19) -0.0212(17) 0.0492(15) -0.0134(15)
F11A 0.107(3) 0.099(3) 0.109(3) 0.007(2) 0.086(3) -0.026(2)
F12A 0.094(3) 0.085(3) 0.119(4) 0.030(3) 0.045(3) -0.028(2)
F10A 0.121(4) 0.083(3) 0.097(3) -0.011(2) 0.060(3) -0.033(3)
F12B 0.135(6) 0.116(6) 0.117(6) 0.015(4) 0.064(4) -0.015(4)
F10B 0.115(6) 0.102(5) 0.113(5) 0.007(3) 0.066(4) -0.004(3)
F11B 0.138(7) 0.140(7) 0.151(7) 0.009(4) 0.070(4) -0.019(4)
N1 0.0432(18) 0.051(2) 0.0418(17) 0.0014(15) 0.0320(15) 0.0095(15)
N2 0.052(2) 0.0429(18) 0.0524(19) 0.0011(15) 0.0410(17) 0.0027(15)
N3 0.061(2) 0.0423(18) 0.0489(18) 0.0024(15) 0.0434(17) 0.0049(16)
N4 0.052(2) 0.056(2) 0.0486(19) -0.0027(16) 0.0384(17) -0.0019(16)
N5 0.053(2) 0.0508(19) 0.0518(19) -0.0023(16) 0.0399(17) 0.0006(16)
N6 0.051(2) 0.061(2) 0.0468(19) -0.0010(17) 0.0364(18) 0.0081(17)
N7 0.057(2) 0.047(2) 0.052(2) 0.0027(16) 0.0382(18) 0.0077(16)
N8 0.053(2) 0.0434(18) 0.0434(17) 0.0024(14) 0.0352(16) 0.0071(15)
N9 0.056(2) 0.0407(18) 0.0439(18) 0.0019(14) 0.0348(16) 0.0035(15)
N10 0.064(2) 0.0482(19) 0.0486(19) -0.0011(16) 0.0440(18) -0.0015(17)
N11 0.059(2) 0.0365(17) 0.0509(19) -0.0010(14) 0.0416(17) 0.0019(15)
N12 0.053(2) 0.0406(18) 0.057(2) 0.0010(15) 0.0407(18) 0.0008(15)
N13 0.056(2) 0.0396(17) 0.056(2) -0.0042(15) 0.0445(18) -0.0042(15)
N14 0.056(2) 0.0372(17) 0.0561(19) 0.0000(15) 0.0437(18) 0.0020(15)
N15 0.054(2) 0.0370(17) 0.0519(18) -0.0005(15) 0.0413(17) -0.0012(15)
N16 0.077(2) 0.0357(17) 0.062(2) -0.0040(16) 0.054(2) -0.0040(16)
N17 0.087(3) 0.0363(18) 0.067(2) -0.0020(17) 0.059(2) -0.0078(18)
N18 0.064(2) 0.0330(17) 0.066(2) 0.0018(16) 0.050(2) 0.0035(15)
N19 0.080(3) 0.0328(17) 0.060(2) 0.0030(16) 0.052(2) 0.0029(17)
N20 0.063(2) 0.0386(18) 0.077(2) -0.0005(17) 0.054(2) -0.0028(17)
C1 0.050(2) 0.043(2) 0.048(2) 0.0045(18) 0.033(2) 0.0128(18)
C2 0.061(3) 0.052(2) 0.054(2) 0.004(2) 0.040(2) 0.013(2)
C3 0.063(3) 0.053(3) 0.055(2) -0.007(2) 0.043(2) 0.007(2)
C4 0.055(2) 0.059(3) 0.047(2) 0.0040(19) 0.039(2) 0.008(2)
C5 0.046(2) 0.049(2) 0.045(2) 0.0013(18) 0.0331(19) 0.0067(18)
C6 0.055(3) 0.051(2) 0.053(2) 0.0043(19) 0.041(2) 0.0074(19)
C7 0.056(3) 0.065(3) 0.056(2) 0.006(2) 0.041(2) 0.011(2)
C8 0.058(3) 0.074(3) 0.065(3) 0.001(2) 0.049(3) 0.003(2)
C9 0.072(3) 0.061(3) 0.066(3) 0.010(2) 0.054(3) 0.005(2)
C10 0.069(3) 0.054(3) 0.058(3) 0.010(2) 0.045(2) 0.014(2)
C11 0.057(3) 0.051(2) 0.063(3) 0.006(2) 0.045(2) 0.008(2)
C12 0.074(3) 0.049(2) 0.069(3) 0.000(2) 0.059(3) 0.008(2)
C13 0.075(3) 0.046(2) 0.075(3) 0.005(2) 0.057(3) 0.012(2)
C14 0.071(3) 0.050(2) 0.059(3) 0.004(2) 0.048(2) 0.008(2)
C15 0.063(3) 0.073(3) 0.053(3) -0.011(2) 0.041(2) -0.006(2)
C16 0.061(3) 0.077(3) 0.059(3) -0.008(2) 0.041(2) -0.015(2)
C17 0.064(3) 0.068(3) 0.061(3) -0.005(2) 0.048(2) -0.006(2)
C18 0.050(2) 0.068(3) 0.045(2) 0.001(2) 0.033(2) 0.010(2)
C19 0.062(3) 0.068(3) 0.048(2) 0.011(2) 0.035(2) 0.018(2)
C20 0.065(3) 0.064(3) 0.051(3) 0.017(2) 0.038(2) 0.022(2)
C21 0.055(2) 0.049(2) 0.053(2) 0.0017(19) 0.040(2) 0.0074(19)
C22 0.054(3) 0.054(2) 0.059(2) 0.000(2) 0.043(2) 0.000(2)
C23 0.058(3) 0.051(2) 0.048(2) -0.0007(19) 0.038(2) -0.003(2)
C24 0.083(3) 0.045(2) 0.057(3) 0.011(2) 0.052(3) 0.014(2)
C25 0.079(3) 0.052(3) 0.059(3) 0.002(2) 0.049(3) 0.005(2)
C26 0.108(4) 0.055(3) 0.084(3) -0.009(3) 0.073(3) -0.006(3)
C27 0.152(7) 0.056(3) 0.109(5) 0.001(3) 0.102(5) -0.011(4)
C28 0.155(7) 0.061(4) 0.099(4) 0.033(3) 0.089(5) 0.046(4)
C29 0.094(4) 0.061(3) 0.070(3) 0.012(3) 0.051(3) 0.028(3)
C30 0.080(3) 0.037(2) 0.059(2) -0.0021(19) 0.054(2) 0.003(2)
C31 0.106(4) 0.043(2) 0.104(4) 0.016(2) 0.089(4) 0.018(3)
C32 0.092(4) 0.049(3) 0.115(4) 0.021(3) 0.085(4) 0.025(3)
C33 0.069(3) 0.048(2) 0.079(3) 0.007(2) 0.060(3) 0.011(2)
C34 0.060(3) 0.039(2) 0.056(2) -0.0039(18) 0.046(2) 0.0043(18)
C35 0.056(3) 0.049(2) 0.056(3) 0.003(2) 0.036(2) -0.002(2)
C36 0.062(3) 0.060(3) 0.053(2) 0.001(2) 0.034(2) -0.007(2)
C37 0.070(3) 0.046(2) 0.057(2) -0.003(2) 0.049(2) -0.006(2)
C38 0.056(2) 0.036(2) 0.058(2) -0.0015(18) 0.044(2) 0.0023(18)
C39 0.061(3) 0.038(2) 0.047(2) 0.0001(18) 0.038(2) 0.0055(19)
C40 0.050(2) 0.035(2) 0.052(2) 0.0008(18) 0.035(2) 0.0008(17)
C41 0.055(2) 0.040(2) 0.048(2) -0.0022(17) 0.037(2) 0.0001(18)
C42 0.063(3) 0.045(2) 0.063(3) 0.000(2) 0.048(2) 0.002(2)
C43 0.066(3) 0.052(3) 0.071(3) 0.001(2) 0.055(3) 0.002(2)
C44 0.062(3) 0.058(3) 0.068(3) 0.005(2) 0.048(2) -0.007(2)
C45 0.070(3) 0.042(2) 0.058(3) 0.0027(19) 0.044(2) -0.004(2)
C46 0.061(3) 0.040(2) 0.052(2) 0.0001(18) 0.040(2) 0.0022(19)
C47 0.056(3) 0.039(2) 0.055(2) 0.0007(18) 0.038(2) -0.0017(18)
C50A 0.053(3) 0.040(3) 0.057(3) 0.006(2) 0.034(2) 0.000(2)
C52A 0.050(3) 0.045(3) 0.054(3) 0.002(2) 0.030(2) 0.005(3)
C48A 0.055(3) 0.040(3) 0.057(3) 0.003(2) 0.036(3) 0.002(2)
C49A 0.060(3) 0.042(3) 0.060(3) 0.004(2) 0.036(2) 0.006(2)
C51A 0.052(3) 0.044(3) 0.057(3) 0.001(2) 0.032(2) 0.006(2)
C50B 0.065(4) 0.053(3) 0.060(3) 0.002(3) 0.032(3) 0.002(3)
C49B 0.066(4) 0.051(4) 0.059(4) 0.006(3) 0.035(3) 0.000(3)
C52B 0.064(4) 0.050(4) 0.053(4) 0.005(3) 0.035(3) 0.003(4)
C48B 0.061(4) 0.049(4) 0.055(4) 0.002(3) 0.035(3) 0.004(3)
C51B 0.061(4) 0.049(3) 0.055(3) 0.003(3) 0.034(3) 0.003(3)
C53 0.064(3) 0.045(2) 0.055(2) -0.003(2) 0.040(2) -0.001(2)
C54 0.088(4) 0.043(2) 0.059(3) -0.004(2) 0.040(3) -0.009(2)
C55 0.103(4) 0.038(2) 0.066(3) -0.012(2) 0.048(3) -0.019(3)
C56A 0.061(4) 0.051(4) 0.054(4) 0.000(3) 0.041(3) 0.008(4)
C57A 0.065(4) 0.052(3) 0.050(3) 0.002(3) 0.043(3) 0.000(3)
C58A 0.069(4) 0.055(4) 0.053(4) 0.002(4) 0.039(4) 0.001(4)
C56B 0.057(3) 0.047(3) 0.054(3) -0.003(2) 0.042(3) -0.002(3)
C57B 0.066(3) 0.048(3) 0.056(3) 0.002(2) 0.045(2) -0.003(2)
C58B 0.068(4) 0.046(3) 0.056(3) 0.004(2) 0.043(3) 0.003(3)
C59 0.045(2) 0.052(2) 0.047(2) -0.0035(18) 0.0334(19) 0.0053(18)
C60 0.053(2) 0.049(2) 0.050(2) 0.0008(19) 0.037(2) 0.0016(19)
C61 0.051(2) 0.053(2) 0.053(2) 0.004(2) 0.037(2) 0.0098(19)
C62 0.070(3) 0.052(3) 0.063(3) 0.010(2) 0.049(3) 0.015(2)
C63 0.063(3) 0.055(3) 0.051(2) 0.009(2) 0.041(2) 0.014(2)
C64 0.050(2) 0.063(3) 0.047(2) -0.003(2) 0.033(2) 0.008(2)
C65 0.063(3) 0.058(3) 0.056(3) -0.001(2) 0.040(2) 0.009(2)
C66 0.048(2) 0.049(2) 0.051(2) -0.0024(19) 0.038(2) 0.0026(18)
C67 0.056(3) 0.056(2) 0.050(2) -0.010(2) 0.041(2) -0.005(2)
C68 0.061(3) 0.070(3) 0.052(2) -0.017(2) 0.044(2) -0.015(2)
C69 0.051(3) 0.095(4) 0.058(3) -0.022(3) 0.039(2) -0.010(3)
C70 0.064(3) 0.079(3) 0.067(3) -0.020(3) 0.050(3) -0.020(3)
C71 0.083(4) 0.056(3) 0.076(3) -0.022(2) 0.062(3) -0.031(3)
C72 0.098(5) 0.076(4) 0.103(4) -0.032(3) 0.076(4) -0.043(3)
C73 0.076(3) 0.049(2) 0.074(3) -0.011(2) 0.059(3) -0.010(2)
C74 0.060(3) 0.049(2) 0.059(2) -0.011(2) 0.048(2) -0.010(2)
B1 0.049(3) 0.051(3) 0.050(3) 0.001(2) 0.038(2) 0.004(2)
B2 0.055(3) 0.047(3) 0.048(3) 0.007(2) 0.035(2) 0.012(2)
B3 0.059(3) 0.039(2) 0.051(3) -0.004(2) 0.041(2) -0.001(2)
B4 0.080(4) 0.038(2) 0.060(3) 0.002(2) 0.051(3) -0.001(2)
C75 0.085(4) 0.075(4) 0.103(5) 0.001(3) 0.055(4) -0.020(3)
C76 0.107(5) 0.103(5) 0.079(4) 0.000(4) 0.048(4) -0.035(4)
C77 0.123(6) 0.110(5) 0.090(5) -0.040(4) 0.080(4) -0.030(5)
C78 0.079(4) 0.071(4) 0.114(5) -0.018(3) 0.060(4) -0.013(3)
C79 0.072(3) 0.075(4) 0.074(3) -0.004(3) 0.042(3) -0.013(3)
C80 0.068(3) 0.072(3) 0.082(4) -0.012(3) 0.050(3) -0.016(3)

loop_
_atom_type_symbol
_atom_type_description
_atom_type_scat_dispersion_real
_atom_type_scat_dispersion_imag
_atom_type_scat_source
C C 0.0040 0.0020 'International Tables Vol C Tables 4.2.6.8 and 6.1.1.4'
H H 0.0000 0.0000 'International Tables Vol C Tables 4.2.6.8 and 6.1.1.4'
B B 0.0020 0.0010 'International Tables Vol C Tables 4.2.6.8 and 6.1.1.4'
Co Co 0.3480 1.1400 'International Tables Vol C Tables 4.2.6.8 and 6.1.1.4'
F F 0.0210 0.0120 'International Tables Vol C Tables 4.2.6.8 and 6.1.1.4'
N N 0.0080 0.0040 'International Tables Vol C Tables 4.2.6.8 and 6.1.1.4'

loop_
_geom_angle_atom_site_label_1
_geom_angle_atom_site_label_2
_geom_angle_atom_site_label_3
_geom_angle
_geom_angle_site_symmetry_1
_geom_angle_site_symmetry_3
N8 Co1 N6 89.56(14) . .
N8 Co1 N4 177.68(14) . .
N6 Co1 N4 92.74(15) . .
N8 Co1 N2 91.86(13) . .
N6 Co1 N2 178.54(13) . .
N4 Co1 N2 85.84(14) . .
N8 Co1 N1 89.70(13) . .
N6 Co1 N1 88.86(13) . .
N4 Co1 N1 90.08(13) . .
N2 Co1 N1 90.81(13) . .
N8 Co1 N10 89.76(13) . .
N6 Co1 N10 92.27(14) . .
N4 Co1 N10 90.42(14) . .
N2 Co1 N10 88.08(14) . .
N1 Co1 N10 178.74(15) . .
N12 Co2 N18 90.78(14) . .
N12 Co2 N16 178.47(13) . .
N18 Co2 N16 88.53(14) . .
N12 Co2 N20 90.93(14) . .
N18 Co2 N20 92.76(15) . .
N16 Co2 N20 90.47(14) . .
N12 Co2 N14 86.64(14) . .
N18 Co2 N14 177.36(14) . .
N16 Co2 N14 94.06(13) . .
N20 Co2 N14 86.69(14) . .
N12 Co2 N11 90.39(13) . .
N18 Co2 N11 91.40(14) . .
N16 Co2 N11 88.26(13) . .
N20 Co2 N11 175.62(15) . .
N14 Co2 N11 89.22(13) . .
C5 N1 C1 122.0(3) . .
C5 N1 Co1 119.1(3) . .
C1 N1 Co1 118.8(2) . .
C12 N2 N3 106.5(3) . .
C12 N2 Co1 130.8(3) . .
N3 N2 Co1 121.8(2) . .
C14 N3 N2 108.6(3) . .
C14 N3 B1 132.7(3) . .
N2 N3 B1 116.7(3) . .
C15 N4 N5 106.1(3) . .
C15 N4 Co1 130.9(3) . .
N5 N4 Co1 120.7(3) . .
C17 N5 N4 108.8(3) . .
C17 N5 B1 131.9(3) . .
N4 N5 B1 118.4(3) . .
C18 N6 N7 106.0(3) . .
C18 N6 Co1 131.8(3) . .
N7 N6 Co1 121.0(3) . .
C20 N7 N6 108.6(4) . .
C20 N7 B2 133.7(4) . .
N6 N7 B2 117.6(3) . .
C21 N8 N9 106.9(3) . .
C21 N8 Co1 130.9(3) . .
N9 N8 Co1 121.2(2) . .
C23 N9 N8 108.9(3) . .
C23 N9 B2 132.6(3) . .
N8 N9 B2 117.9(3) . .
C59 N10 Co1 132.4(3) . .
C59 N10 H1N 132.3(19) . .
Co1 N10 H1N 85.5(13) . .
C34 N11 C30 121.5(3) . .
C34 N11 Co2 120.2(3) . .
C30 N11 Co2 117.8(3) . .
C35 N12 N13 107.4(3) . .
C35 N12 Co2 133.5(3) . .
N13 N12 Co2 119.1(3) . .
C37 N13 N12 108.2(3) . .
C37 N13 B3 130.7(3) . .
N12 N13 B3 120.9(3) . .
C38 N14 N15 106.2(3) . .
C38 N14 Co2 131.6(3) . .
N15 N14 Co2 122.2(2) . .
C40 N15 N14 109.1(3) . .
C40 N15 B3 133.5(3) . .
N14 N15 B3 117.3(3) . .
N17 N16 C56B 108.3(3) . .
N17 N16 C56A 102.7(5) . .
N17 N16 Co2 121.5(2) . .
C56B N16 Co2 126.7(3) . .
C56A N16 Co2 135.3(5) . .
C58B N17 N16 108.7(4) . .
N16 N17 C58A 115.6(5) . .
C58B N17 B4 133.2(4) . .
N16 N17 B4 116.6(3) . .
C58A N17 B4 125.0(5) . .
C53 N18 N19 106.9(3) . .
C53 N18 Co2 132.1(3) . .
N19 N18 Co2 120.0(3) . .
C55 N19 N18 108.3(4) . .
C55 N19 B4 131.6(4) . .
N18 N19 B4 119.1(3) . .
C74 N20 Co2 134.0(3) . .
C74 N20 H2N 114(4) . .
Co2 N20 H2N 106(4) . .
N1 C1 C2 119.0(3) . .
N1 C1 B2 118.9(3) . .
C2 C1 B2 122.0(4) . .
C1 C2 C3 120.9(4) . .
C1 C2 H2 119.6 . .
C3 C2 H2 119.6 . .
C4 C3 C2 118.4(4) . .
C4 C3 H3 120.8 . .
C2 C3 H3 120.8 . .
C3 C4 C5 121.3(4) . .
C3 C4 H4 119.4 . .
C5 C4 H4 119.4 . .
N1 C5 C4 118.4(4) . .
N1 C5 B1 119.2(3) . .
C4 C5 B1 122.4(3) . .
C7 C6 C11 115.3(4) . .
C7 C6 B1 122.1(4) . .
C11 C6 B1 122.1(4) . .
C8 C7 C6 122.2(4) . .
C8 C7 H7 118.9 . .
C6 C7 H7 118.9 . .
C9 C8 C7 120.6(4) . .
C9 C8 H8 119.7 . .
C7 C8 H8 119.7 . .
C8 C9 C10 119.3(4) . .
C8 C9 H9 120.4 . .
C10 C9 H9 120.4 . .
C9 C10 C11 120.1(4) . .
C9 C10 H10 120.0 . .
C11 C10 H10 120.0 . .
C10 C11 C6 122.1(4) . .
C10 C11 H11 118.9 . .
C6 C11 H11 118.9 . .
N2 C12 C13 110.6(3) . .
N2 C12 H12 124.7 . .
C13 C12 H12 124.7 . .
C12 C13 C14 105.0(4) . .
C12 C13 H13 127.5 . .
C14 C13 H13 127.5 . .
N3 C14 C13 109.3(4) . .
N3 C14 H14 125.4 . .
C13 C14 H14 125.4 . .
N4 C15 C16 111.3(4) . .
N4 C15 H15 124.3 . .
C16 C15 H15 124.3 . .
C15 C16 C17 104.5(4) . .
C15 C16 H16 127.8 . .
C17 C16 H16 127.8 . .
N5 C17 C16 109.3(4) . .
N5 C17 H17 125.4 . .
C16 C17 H17 125.4 . .
N6 C18 C19 110.9(4) . .
N6 C18 H18 124.6 . .
C19 C18 H18 124.6 . .
C20 C19 C18 105.0(4) . .
C20 C19 H19 127.5 . .
C18 C19 H19 127.5 . .
N7 C20 C19 109.5(4) . .
N7 C20 H20 125.3 . .
C19 C20 H20 125.3 . .
N8 C21 C22 109.9(4) . .
N8 C21 H21 125.1 . .
C22 C21 H21 125.1 . .
C23 C22 C21 105.2(4) . .
C23 C22 H22 127.4 . .
C21 C22 H22 127.4 . .
N9 C23 C22 109.1(4) . .
N9 C23 H23 125.4 . .
C22 C23 H23 125.4 . .
C25 C24 C29 115.9(4) . .
C25 C24 B2 120.6(4) . .
C29 C24 B2 122.8(5) . .
C26 C25 C24 122.4(5) . .
C26 C25 H25 118.8 . .
C24 C25 H25 118.8 . .
C27 C26 C25 120.4(6) . .
C27 C26 H26 119.8 . .
C25 C26 H26 119.8 . .
C26 C27 C28 120.4(6) . .
C26 C27 H27 119.8 . .
C28 C27 H27 119.8 . .
C27 C28 C29 119.4(6) . .
C27 C28 H28 120.3 . .
C29 C28 H28 120.3 . .
C24 C29 C28 121.4(6) . .
C24 C29 H29 119.3 . .
C28 C29 H29 119.3 . .
N11 C30 C31 117.8(4) . .
N11 C30 B4 119.3(4) . .
C31 C30 B4 122.7(4) . .
C32 C31 C30 122.3(4) . .
C32 C31 H31 118.9 . .
C30 C31 H31 118.9 . .
C31 C32 C33 119.0(5) . .
C31 C32 H32 120.5 . .
C33 C32 H32 120.5 . .
C32 C33 C34 120.2(4) . .
C32 C33 H33 119.9 . .
C34 C33 H33 119.9 . .
N11 C34 C33 119.0(4) . .
N11 C34 B3 116.9(3) . .
C33 C34 B3 123.9(4) . .
N12 C35 C36 110.0(4) . .
N12 C35 H35 125.0 . .
C36 C35 H35 125.0 . .
C37 C36 C35 104.4(4) . .
C37 C36 H36 127.8 . .
C35 C36 H36 127.8 . .
N13 C37 C36 110.0(4) . .
N13 C37 H37 125.0 . .
C36 C37 H37 125.0 . .
N14 C38 C39 111.0(3) . .
N14 C38 H38 124.5 . .
C39 C38 H38 124.5 . .
C38 C39 C40 105.3(3) . .
C38 C39 H39 127.4 . .
C40 C39 H39 127.4 . .
N15 C40 C39 108.4(4) . .
N15 C40 H40 125.8 . .
C39 C40 H40 125.8 . .
C42 C41 C46 116.0(3) . .
C42 C41 B3 121.8(3) . .
C46 C41 B3 121.7(3) . .
C43 C42 C41 121.8(4) . .
C43 C42 H42 119.1 . .
C41 C42 H42 119.1 . .
C44 C43 C42 120.4(4) . .
C44 C43 H43 119.8 . .
C42 C43 H43 119.8 . .
C45 C44 C43 119.3(4) . .
C45 C44 H44 120.4 . .
C43 C44 H44 120.4 . .
C46 C45 C44 120.8(4) . .
C46 C45 H45 119.6 . .
C44 C45 H45 119.6 . .
C45 C46 C41 121.5(4) . .
C45 C46 H46 119.3 . .
C41 C46 H46 119.3 . .
C48A C47 C52A 119.1(4) . .
C48B C47 C52B 108.9(6) . .
C48A C47 B4 120.7(3) . .
C52A C47 B4 119.8(3) . .
C48B C47 B4 120.9(5) . .
C52B C47 B4 128.9(5) . .
C49A C50A C51A 119.9(5) . .
C49A C50A H50A 120.1 . .
C51A C50A H50A 120.1 . .
C47 C52A C51A 121.4(5) . .
C47 C52A H52A 119.3 . .
C51A C52A H52A 119.3 . .
C47 C48A C49A 120.0(5) . .
C47 C48A H48A 120.0 . .
C49A C48A H48A 120.0 . .
C50A C49A C48A 120.5(5) . .
C50A C49A H49A 119.7 . .
C48A C49A H49A 119.7 . .
C52A C51A C50A 119.1(5) . .
C52A C51A H51A 120.4 . .
C50A C51A H51A 120.4 . .
C49B C50B C51B 119.5(11) . .
C49B C50B H50B 120.3 . .
C51B C50B H50B 120.3 . .
C50B C49B C48B 119.2(10) . .
C50B C49B H49B 120.4 . .
C48B C49B H49B 120.4 . .
C51B C52B C47 130.3(9) . .
C51B C52B H52B 114.9 . .
C47 C52B H52B 114.9 . .
C49B C48B C47 126.5(8) . .
C49B C48B H48B 116.7 . .
C47 C48B H48B 116.7 . .
C52B C51B C50B 115.6(11) . .
C52B C51B H51B 122.2 . .
C50B C51B H51B 122.2 . .
N18 C53 C54 110.5(4) . .
N18 C53 H53 124.8 . .
C54 C53 H53 124.8 . .
C55 C54 C53 104.4(4) . .
C55 C54 H54 127.8 . .
C53 C54 H54 127.8 . .
N19 C55 C54 109.9(4) . .
N19 C55 H55 125.1 . .
C54 C55 H55 125.1 . .
N16 C56A C57A 111.9(8) . .
N16 C56A H56A 124.0 . .
C57A C56A H56A 124.0 . .
C56A C57A C58A 107.7(8) . .
C56A C57A H57A 126.1 . .
C58A C57A H57A 126.1 . .
C57A C58A N17 102.1(7) . .
C57A C58A H58A 129.0 . .
N17 C58A H58A 129.0 . .
N16 C56B C57B 108.1(5) . .
N16 C56B H56B 126.0 . .
C57B C56B H56B 126.0 . .
C56B C57B C58B 105.6(5) . .
C56B C57B H57B 127.2 . .
C58B C57B H57B 127.2 . .
N17 C58B C57B 109.3(5) . .
N17 C58B H58B 125.3 . .
C57B C58B H58B 125.3 . .
N10 C59 C60 121.1(4) . .
N10 C59 C66 121.6(4) . .
C60 C59 C66 117.3(3) . .
C61 C60 C59 121.6(4) . .
C61 C60 H60 119.2 . .
C59 C60 H60 119.2 . .
C63 C61 C60 122.1(4) . .
C63 C61 C62 119.2(4) . .
C60 C61 C62 118.6(4) . .
F2B C62 F1B 117.1(13) . .
F1A C62 F3A 105.8(4) . .
F1A C62 F2A 103.5(4) . .
F3A C62 F2A 103.4(4) . .
F2B C62 F3B 107.5(13) . .
F1B C62 F3B 106.5(13) . .
F2B C62 C61 110.4(10) . .
F1B C62 C61 109.6(8) . .
F1A C62 C61 114.3(4) . .
F3A C62 C61 114.3(4) . .
F2A C62 C61 114.4(4) . .
F3B C62 C61 104.9(8) . .
C61 C63 C64 118.5(4) . .
C61 C63 H63 120.7 . .
C64 C63 H63 120.7 . .
C63 C64 C66 121.3(4) . .
C63 C64 C65 114.0(4) . .
C66 C64 C65 124.4(4) . .
F4 C65 F5 105.8(4) . .
F4 C65 F6 105.1(4) . .
F5 C65 F6 104.5(3) . .
F4 C65 C64 112.9(3) . .
F5 C65 C64 112.6(4) . .
F6 C65 C64 115.0(4) . .
C64 C66 C59 119.2(4) . .
C64 C66 C67 122.9(4) . .
C59 C66 C67 117.9(3) . .
C68 C67 C74 119.6(4) . .
C68 C67 C66 121.9(4) . .
C74 C67 C66 118.5(4) . .
C70 C68 C67 121.3(5) . .
C70 C68 C69 115.7(4) . .
C67 C68 C69 122.8(4) . .
F8 C69 F7 106.0(4) . .
F8 C69 F9 106.3(4) . .
F7 C69 F9 105.6(4) . .
F8 C69 C68 116.0(4) . .
F7 C69 C68 110.6(4) . .
F9 C69 C68 111.6(4) . .
C68 C70 C71 119.0(4) . .
C68 C70 H70 120.5 . .
C71 C70 H70 120.5 . .
C73 C71 C70 121.6(4) . .
C73 C71 C72 119.3(5) . .
C70 C71 C72 119.0(4) . .
F12A C72 F11A 110.9(6) . .
F11B C72 F10B 105.2(10) 1_566 1_566
F12A C72 F10A 102.2(6) . .
F11A C72 F10A 100.9(5) . .
F11B C72 F12B 106.8(10) 1_566 1_566
F10B C72 F12B 96.4(9) 1_566 1_566
F11B C72 C71 118.3(9) 1_566 .
F12A C72 C71 115.8(4) . .
F11A C72 C71 114.9(5) . .
F10B C72 C71 116.9(6) 1_566 .
F10A C72 C71 110.2(5) . .
F12B C72 C71 110.7(6) 1_566 .
C71 C73 C74 121.8(5) . .
C71 C73 H73 119.1 . .
C74 C73 H73 119.1 . .
N20 C74 C73 121.8(4) . .
N20 C74 C67 121.6(4) . .
C73 C74 C67 116.6(4) . .
N5 B1 N3 101.9(3) . .
N5 B1 C6 113.0(3) . .
N3 B1 C6 113.4(3) . .
N5 B1 C5 107.9(3) . .
N3 B1 C5 107.9(3) . .
C6 B1 C5 112.1(3) . .
N7 B2 N9 103.1(3) . .
N7 B2 C24 115.8(4) . .
N9 B2 C24 112.8(4) . .
N7 B2 C1 106.4(3) . .
N9 B2 C1 107.6(3) . .
C24 B2 C1 110.6(3) . .
N13 B3 N15 104.9(3) . .
N13 B3 C41 106.5(3) . .
N15 B3 C41 115.2(3) . .
N13 B3 C34 108.3(3) . .
N15 B3 C34 103.4(3) . .
C41 B3 C34 117.7(3) . .
N19 B4 N17 102.4(4) . .
N19 B4 C30 110.0(3) . .
N17 B4 C30 105.5(3) . .
N19 B4 C47 109.5(4) . .
N17 B4 C47 115.8(3) . .
C30 B4 C47 113.1(4) . .
C80 C75 C76 119.6(6) . .
C80 C75 H75 120.2 . .
C76 C75 H75 120.2 . .
C75 C76 C77 120.2(6) . .
C75 C76 H76 119.9 . .
C77 C76 H76 119.9 . .
C78 C77 C76 119.5(6) . .
C78 C77 H77 120.2 . .
C76 C77 H77 120.2 . .
C77 C78 C79 120.6(6) . .
C77 C78 H78 119.7 . .
C79 C78 H78 119.7 . .
C80 C79 C78 118.9(6) . .
C80 C79 H79 120.5 . .
C78 C79 H79 120.5 . .
C75 C80 C79 121.1(5) . .
C75 C80 H80 119.4 . .
C79 C80 H80 119.4 . .

loop_
_geom_bond_atom_site_label_1
_geom_bond_atom_site_label_2
_geom_bond_distance
_geom_bond_site_symmetry_2
Co1 N8 1.941(3) .
Co1 N6 1.948(4) .
Co1 N4 1.951(3) .
Co1 N2 1.955(3) .
Co1 N1 1.969(3) .
Co1 N10 1.972(3) .
Co2 N12 1.927(3) .
Co2 N18 1.940(4) .
Co2 N16 1.949(3) .
Co2 N20 1.952(4) .
Co2 N14 1.955(3) .
Co2 N11 2.000(3) .
F3A C62 1.344(5) .
F2A C62 1.360(6) .
F1A C62 1.328(6) .
F2B C62 1.173(16) .
F1B C62 1.274(16) .
F3B C62 1.445(17) .
F4 C65 1.333(5) .
F5 C65 1.348(5) .
F6 C65 1.363(5) .
F7 C69 1.348(5) .
F8 C69 1.333(6) .
F9 C69 1.351(5) .
F11A C72 1.329(4) .
F12A C72 1.325(5) .
F10A C72 1.364(4) .
F12B C72 1.428(14) 1_544
F10B C72 1.342(13) 1_544
F11B C72 1.237(15) 1_544
N1 C5 1.359(5) .
N1 C1 1.362(5) .
N2 C12 1.334(5) .
N2 N3 1.370(4) .
N3 C14 1.332(5) .
N3 B1 1.572(5) .
N4 C15 1.332(6) .
N4 N5 1.362(4) .
N5 C17 1.337(6) .
N5 B1 1.555(6) .
N6 C18 1.335(5) .
N6 N7 1.368(5) .
N7 C20 1.335(5) .
N7 B2 1.558(6) .
N8 C21 1.342(5) .
N8 N9 1.361(4) .
N9 C23 1.335(5) .
N9 B2 1.572(5) .
N10 C59 1.376(5) .
N10 H1N 0.840(5) .
N11 C34 1.360(5) .
N11 C30 1.374(5) .
N12 C35 1.331(5) .
N12 N13 1.363(4) .
N13 C37 1.342(5) .
N13 B3 1.565(6) .
N14 C38 1.336(5) .
N14 N15 1.357(4) .
N15 C40 1.346(5) .
N15 B3 1.565(5) .
N16 N17 1.379(5) .
N16 C56B 1.382(6) .
N16 C56A 1.432(9) .
N17 C58B 1.349(7) .
N17 C58A 1.480(13) .
N17 B4 1.566(6) .
N18 C53 1.335(6) .
N18 N19 1.371(4) .
N19 C55 1.338(6) .
N19 B4 1.566(7) .
N20 C74 1.364(5) .
N20 H2N 0.840(5) .
C1 C2 1.384(5) .
C1 B2 1.629(6) .
C2 C3 1.386(6) .
C2 H2 0.9300 .
C3 C4 1.368(6) .
C3 H3 0.9300 .
C4 C5 1.401(5) .
C4 H4 0.9300 .
C5 B1 1.609(6) .
C6 C7 1.397(6) .
C6 C11 1.398(6) .
C6 B1 1.599(5) .
C7 C8 1.388(6) .
C7 H7 0.9300 .
C8 C9 1.351(6) .
C8 H8 0.9300 .
C9 C10 1.383(6) .
C9 H9 0.9300 .
C10 C11 1.384(6) .
C10 H10 0.9300 .
C11 H11 0.9300 .
C12 C13 1.368(6) .
C12 H12 0.9300 .
C13 C14 1.371(6) .
C13 H13 0.9300 .
C14 H14 0.9300 .
C15 C16 1.366(6) .
C15 H15 0.9300 .
C16 C17 1.369(6) .
C16 H16 0.9300 .
C17 H17 0.9300 .
C18 C19 1.366(6) .
C18 H18 0.9300 .
C19 C20 1.359(7) .
C19 H19 0.9300 .
C20 H20 0.9300 .
C21 C22 1.377(6) .
C21 H21 0.9300 .
C22 C23 1.372(6) .
C22 H22 0.9300 .
C23 H23 0.9300 .
C24 C25 1.407(7) .
C24 C29 1.409(6) .
C24 B2 1.598(7) .
C25 C26 1.372(7) .
C25 H25 0.9300 .
C26 C27 1.369(9) .
C26 H26 0.9300 .
C27 C28 1.377(9) .
C27 H27 0.9300 .
C28 C29 1.409(9) .
C28 H28 0.9300 .
C29 H29 0.9300 .
C30 C31 1.384(7) .
C30 B4 1.605(7) .
C31 C32 1.347(7) .
C31 H31 0.9300 .
C32 C33 1.379(6) .
C32 H32 0.9300 .
C33 C34 1.389(6) .
C33 H33 0.9300 .
C34 B3 1.616(6) .
C35 C36 1.396(6) .
C35 H35 0.9300 .
C36 C37 1.364(6) .
C36 H36 0.9300 .
C37 H37 0.9300 .
C38 C39 1.361(6) .
C38 H38 0.9300 .
C39 C40 1.370(5) .
C39 H39 0.9300 .
C40 H40 0.9300 .
C41 C42 1.394(5) .
C41 C46 1.422(5) .
C41 B3 1.609(6) .
C42 C43 1.387(6) .
C42 H42 0.9300 .
C43 C44 1.378(6) .
C43 H43 0.9300 .
C44 C45 1.374(6) .
C44 H44 0.9300 .
C45 C46 1.372(6) .
C45 H45 0.9300 .
C46 H46 0.9300 .
C47 C48A 1.3890(11) .
C47 C52A 1.3897(11) .
C47 C48B 1.3900(11) .
C47 C52B 1.3903(11) .
C47 B4 1.605(6) .
C50A C49A 1.3900(11) .
C50A C51A 1.3900(11) .
C50A H50A 0.9300 .
C52A C51A 1.3898(11) .
C52A H52A 0.9300 .
C48A C49A 1.3900(11) .
C48A H48A 0.9300 .
C49A H49A 0.9300 .
C51A H51A 0.9300 .
C50B C49B 1.3898(11) .
C50B C51B 1.3899(11) .
C50B H50B 0.9300 .
C49B C48B 1.3900(11) .
C49B H49B 0.9300 .
C52B C51B 1.3898(11) .
C52B H52B 0.9300 .
C48B H48B 0.9300 .
C51B H51B 0.9300 .
C53 C54 1.385(6) .
C53 H53 0.9300 .
C54 C55 1.372(7) .
C54 H54 0.9300 .
C55 H55 0.9300 .
C56A C57A 1.444(9) .
C56A H56A 0.9300 .
C57A C58A 1.445(9) .
C57A H57A 0.9300 .
C58A H58A 0.9300 .
C56B C57B 1.409(7) .
C56B H56B 0.9300 .
C57B C58B 1.410(7) .
C57B H57B 0.9300 .
C58B H58B 0.9300 .
C59 C60 1.402(6) .
C59 C66 1.435(6) .
C60 C61 1.376(5) .
C60 H60 0.9300 .
C61 C63 1.365(6) .
C61 C62 1.491(6) .
C63 C64 1.398(6) .
C63 H63 0.9300 .
C64 C66 1.409(5) .
C64 C65 1.481(6) .
C66 C67 1.500(6) .
C67 C68 1.415(6) .
C67 C74 1.431(6) .
C68 C70 1.375(7) .
C68 C69 1.500(7) .
C70 C71 1.379(7) .
C70 H70 0.9300 .
C71 C73 1.374(6) .
C71 C72 1.474(7) .
C72 F11B 1.237(15) 1_566
C72 F10B 1.342(13) 1_566
C72 F12B 1.428(14) 1_566
C73 C74 1.411(6) .
C73 H73 0.9300 .
C75 C80 1.357(8) .
C75 C76 1.381(9) .
C75 H75 0.9300 .
C76 C77 1.383(10) .
C76 H76 0.9300 .
C77 C78 1.360(9) .
C77 H77 0.9300 .
C78 C79 1.389(8) .
C78 H78 0.9300 .
C79 C80 1.372(8) .
C79 H79 0.9300 .
C80 H80 0.9300 .

loop_
_geom_torsion_atom_site_label_1
_geom_torsion_atom_site_label_2
_geom_torsion_atom_site_label_3
_geom_torsion_atom_site_label_4
_geom_torsion
_geom_torsion_site_symmetry_4
C12 N2 N3 C14 0.1(5) .
Co1 N2 N3 C14 -169.7(3) .
C12 N2 N3 B1 166.2(4) .
Co1 N2 N3 B1 -3.6(5) .
C15 N4 N5 C17 -0.7(4) .
Co1 N4 N5 C17 163.9(3) .
C15 N4 N5 B1 -171.7(4) .
Co1 N4 N5 B1 -7.1(4) .
C18 N6 N7 C20 0.2(4) .
Co1 N6 N7 C20 -168.9(3) .
C18 N6 N7 B2 177.6(3) .
Co1 N6 N7 B2 8.5(4) .
C21 N8 N9 C23 -0.7(4) .
Co1 N8 N9 C23 168.5(3) .
C21 N8 N9 B2 -173.5(3) .
Co1 N8 N9 B2 -4.3(4) .
C35 N12 N13 C37 1.7(4) .
Co2 N12 N13 C37 -176.8(2) .
C35 N12 N13 B3 -175.2(3) .
Co2 N12 N13 B3 6.4(4) .
C38 N14 N15 C40 -2.8(4) .
Co2 N14 N15 C40 176.4(3) .
C38 N14 N15 B3 -180.0(3) .
Co2 N14 N15 B3 -0.8(4) .
C56B N16 N17 C58B -0.9(4) .
Co2 N16 N17 C58B 159.0(3) .
C56A N16 N17 C58A 1.5(4) .
Co2 N16 N17 C58A -171.3(4) .
C56B N16 N17 B4 -169.1(4) .
C56A N16 N17 B4 163.6(5) .
Co2 N16 N17 B4 -9.2(5) .
C53 N18 N19 C55 0.9(4) .
Co2 N18 N19 C55 -169.4(3) .
C53 N18 N19 B4 170.6(3) .
Co2 N18 N19 B4 0.3(4) .
C5 N1 C1 C2 3.0(6) .
Co1 N1 C1 C2 -174.6(3) .
C5 N1 C1 B2 -179.3(4) .
Co1 N1 C1 B2 3.1(5) .
N1 C1 C2 C3 -1.3(6) .
B2 C1 C2 C3 -179.0(4) .
C1 C2 C3 C4 -0.7(7) .
C2 C3 C4 C5 1.2(7) .
C1 N1 C5 C4 -2.5(6) .
Co1 N1 C5 C4 175.1(3) .
C1 N1 C5 B1 179.4(4) .
Co1 N1 C5 B1 -3.0(5) .
C3 C4 C5 N1 0.4(6) .
C3 C4 C5 B1 178.4(4) .
C11 C6 C7 C8 6.1(6) .
B1 C6 C7 C8 177.8(4) .
C6 C7 C8 C9 -1.4(7) .
C7 C8 C9 C10 -3.7(7) .
C8 C9 C10 C11 3.8(7) .
C9 C10 C11 C6 1.3(7) .
C7 C6 C11 C10 -6.0(6) .
B1 C6 C11 C10 -177.7(4) .
N3 N2 C12 C13 0.5(5) .
Co1 N2 C12 C13 169.1(3) .
N2 C12 C13 C14 -0.9(6) .
N2 N3 C14 C13 -0.7(5) .
B1 N3 C14 C13 -163.7(4) .
C12 C13 C14 N3 1.0(6) .
N5 N4 C15 C16 0.0(5) .
Co1 N4 C15 C16 -162.4(3) .
N4 C15 C16 C17 0.7(6) .
N4 N5 C17 C16 1.2(5) .
B1 N5 C17 C16 170.5(4) .
C15 C16 C17 N5 -1.2(5) .
N7 N6 C18 C19 1.0(4) .
Co1 N6 C18 C19 168.5(3) .
N6 C18 C19 C20 -1.9(5) .
N6 N7 C20 C19 -1.4(4) .
B2 N7 C20 C19 -178.2(4) .
C18 C19 C20 N7 2.0(5) .
N9 N8 C21 C22 -0.1(4) .
Co1 N8 C21 C22 -167.9(3) .
N8 C21 C22 C23 0.9(5) .
N8 N9 C23 C22 1.3(4) .
B2 N9 C23 C22 172.6(4) .
C21 C22 C23 N9 -1.3(5) .
C29 C24 C25 C26 4.1(6) .
B2 C24 C25 C26 174.9(4) .
C24 C25 C26 C27 -2.2(7) .
C25 C26 C27 C28 -0.7(8) .
C26 C27 C28 C29 1.4(8) .
C25 C24 C29 C28 -3.4(7) .
B2 C24 C29 C28 -174.0(4) .
C27 C28 C29 C24 0.8(8) .
C34 N11 C30 C31 -4.1(6) .
Co2 N11 C30 C31 167.3(3) .
C34 N11 C30 B4 -178.6(4) .
Co2 N11 C30 B4 -7.2(5) .
N11 C30 C31 C32 -0.7(7) .
B4 C30 C31 C32 173.6(5) .
C30 C31 C32 C33 2.1(8) .
C31 C32 C33 C34 1.2(7) .
C30 N11 C34 C33 7.3(6) .
Co2 N11 C34 C33 -163.9(3) .
C30 N11 C34 B3 -176.9(3) .
Co2 N11 C34 B3 11.9(4) .
C32 C33 C34 N11 -5.8(6) .
C32 C33 C34 B3 178.7(4) .
N13 N12 C35 C36 -1.7(5) .
Co2 N12 C35 C36 176.4(3) .
N12 C35 C36 C37 1.0(5) .
N12 N13 C37 C36 -1.0(4) .
B3 N13 C37 C36 175.4(4) .
C35 C36 C37 N13 0.0(5) .
N15 N14 C38 C39 2.3(4) .
Co2 N14 C38 C39 -176.7(3) .
N14 C38 C39 C40 -1.0(5) .
N14 N15 C40 C39 2.2(4) .
B3 N15 C40 C39 178.8(4) .
C38 C39 C40 N15 -0.8(4) .
C46 C41 C42 C43 -5.1(6) .
B3 C41 C42 C43 -176.9(4) .
C41 C42 C43 C44 1.3(7) .
C42 C43 C44 C45 3.1(7) .
C43 C44 C45 C46 -3.4(7) .
C44 C45 C46 C41 -0.7(7) .
C42 C41 C46 C45 4.8(6) .
B3 C41 C46 C45 176.6(4) .
C48A C47 C52A C51A -0.5(4) .
B4 C47 C52A C51A -174.0(4) .
C52A C47 C48A C49A 0.2(2) .
B4 C47 C48A C49A 173.7(4) .
C51A C50A C49A C48A 0.0(5) .
C47 C48A C49A C50A 0.0(2) .
C47 C52A C51A C50A 0.5(6) .
C49A C50A C51A C52A -0.3(6) .
C51B C50B C49B C48B -0.5(5) .
C48B C47 C52B C51B 1.3(6) .
B4 C47 C52B C51B 168.1(6) .
C50B C49B C48B C47 0.1(2) .
C52B C47 C48B C49B -0.4(2) .
B4 C47 C48B C49B -168.5(4) .
C47 C52B C51B C50B -1.7(8) .
C49B C50B C51B C52B 1.2(7) .
N19 N18 C53 C54 0.4(4) .
Co2 N18 C53 C54 169.0(3) .
N18 C53 C54 C55 -1.4(5) .
N18 N19 C55 C54 -1.8(5) .
B4 N19 C55 C54 -169.8(4) .
C53 C54 C55 N19 2.0(5) .
N17 N16 C56A C57A -1.1(3) .
Co2 N16 C56A C57A 170.2(5) .
N16 C56A C57A C58A 0.35(17) .
C56A C57A C58A N17 0.53(16) .
N16 N17 C58A C57A -1.3(3) .
B4 N17 C58A C57A -161.7(5) .
N17 N16 C56B C57B 0.5(3) .
Co2 N16 C56B C57B -158.1(3) .
N16 C56B C57B C58B 0.00(17) .
N16 N17 C58B C57B 0.9(3) .
B4 N17 C58B C57B 166.5(5) .
C56B C57B C58B N17 -0.56(18) .
Co1 N10 C59 C60 -27.1(6) .
Co1 N10 C59 C66 152.9(3) .
N10 C59 C60 C61 179.0(4) .
C66 C59 C60 C61 -1.0(6) .
C59 C60 C61 C63 0.1(6) .
C59 C60 C61 C62 -178.0(4) .
C63 C61 C62 F2B 85.3(12) .
C60 C61 C62 F2B -96.5(12) .
C63 C61 C62 F1B -144.4(11) .
C60 C61 C62 F1B 33.8(12) .
C63 C61 C62 F1A -90.6(5) .
C60 C61 C62 F1A 87.6(5) .
C63 C61 C62 F3A 31.5(6) .
C60 C61 C62 F3A -150.4(4) .
C63 C61 C62 F2A 150.3(4) .
C60 C61 C62 F2A -31.5(6) .
C63 C61 C62 F3B -30.3(11) .
C60 C61 C62 F3B 147.8(10) .
C60 C61 C63 C64 0.5(6) .
C62 C61 C63 C64 178.6(4) .
C61 C63 C64 C66 -0.2(6) .
C61 C63 C64 C65 -174.4(4) .
C63 C64 C65 F4 77.0(5) .
C66 C64 C65 F4 -96.9(5) .
C63 C64 C65 F5 -42.7(5) .
C66 C64 C65 F5 143.4(4) .
C63 C64 C65 F6 -162.3(4) .
C66 C64 C65 F6 23.7(6) .
C63 C64 C66 C59 -0.7(6) .
C65 C64 C66 C59 172.8(4) .
C63 C64 C66 C67 176.7(4) .
C65 C64 C66 C67 -9.9(6) .
N10 C59 C66 C64 -178.7(4) .
C60 C59 C66 C64 1.2(5) .
N10 C59 C66 C67 3.8(6) .
C60 C59 C66 C67 -176.2(4) .
C64 C66 C67 C68 89.7(5) .
C59 C66 C67 C68 -93.0(5) .
C64 C66 C67 C74 -92.6(5) .
C59 C66 C67 C74 84.8(4) .
C74 C67 C68 C70 -4.0(6) .
C66 C67 C68 C70 173.7(4) .
C74 C67 C68 C69 169.6(4) .
C66 C67 C68 C69 -12.6(6) .
C70 C68 C69 F8 -156.3(4) .
C67 C68 C69 F8 29.7(5) .
C70 C68 C69 F7 83.0(5) .
C67 C68 C69 F7 -91.0(5) .
C70 C68 C69 F9 -34.3(5) .
C67 C68 C69 F9 151.7(4) .
C67 C68 C70 C71 1.7(6) .
C69 C68 C70 C71 -172.4(4) .
C68 C70 C71 C73 1.3(7) .
C68 C70 C71 C72 178.5(4) .
C73 C71 C72 F11B 164.2(11) 1_566
C70 C71 C72 F11B -13.0(12) 1_566
C73 C71 C72 F12A -16.6(7) .
C70 C71 C72 F12A 166.2(6) .
C73 C71 C72 F11A -148.0(5) .
C70 C71 C72 F11A 34.7(7) .
C73 C71 C72 F10B 36.9(10) 1_566
C70 C71 C72 F10B -140.3(8) 1_566
C73 C71 C72 F10A 98.8(6) .
C70 C71 C72 F10A -78.4(6) .
C73 C71 C72 F12B -72.1(9) 1_566
C70 C71 C72 F12B 110.7(9) 1_566
C70 C71 C73 C74 -2.0(7) .
C72 C71 C73 C74 -179.2(4) .
Co2 N20 C74 C73 -22.3(6) .
Co2 N20 C74 C67 157.1(3) .
C71 C73 C74 N20 179.1(4) .
C71 C73 C74 C67 -0.4(6) .
C68 C67 C74 N20 -176.2(4) .
C66 C67 C74 N20 6.0(6) .
C68 C67 C74 C73 3.3(6) .
C66 C67 C74 C73 -174.6(3) .
C17 N5 B1 N3 -104.7(4) .
N4 N5 B1 N3 63.8(4) .
C17 N5 B1 C6 17.3(6) .
N4 N5 B1 C6 -174.2(3) .
C17 N5 B1 C5 141.9(4) .
N4 N5 B1 C5 -49.7(4) .
C14 N3 B1 N5 105.0(5) .
N2 N3 B1 N5 -56.9(4) .
C14 N3 B1 C6 -16.8(7) .
N2 N3 B1 C6 -178.7(3) .
C14 N3 B1 C5 -141.6(4) .
N2 N3 B1 C5 56.6(4) .
C7 C6 B1 N5 36.8(5) .
C11 C6 B1 N5 -152.1(4) .
C7 C6 B1 N3 152.1(4) .
C11 C6 B1 N3 -36.7(6) .
C7 C6 B1 C5 -85.4(5) .
C11 C6 B1 C5 85.7(5) .
N1 C5 B1 N5 55.9(4) .
C4 C5 B1 N5 -122.1(4) .
N1 C5 B1 N3 -53.5(5) .
C4 C5 B1 N3 128.4(4) .
N1 C5 B1 C6 -179.0(3) .
C4 C5 B1 C6 2.9(6) .
C20 N7 B2 N9 113.7(4) .
N6 N7 B2 N9 -62.8(4) .
C20 N7 B2 C24 -9.9(6) .
N6 N7 B2 C24 173.5(3) .
C20 N7 B2 C1 -133.2(4) .
N6 N7 B2 C1 50.3(4) .
C23 N9 B2 N7 -110.1(5) .
N8 N9 B2 N7 60.7(4) .
C23 N9 B2 C24 15.5(6) .
N8 N9 B2 C24 -173.7(3) .
C23 N9 B2 C1 137.8(4) .
N8 N9 B2 C1 -51.5(4) .
C25 C24 B2 N7 157.9(4) .
C29 C24 B2 N7 -32.0(5) .
C25 C24 B2 N9 39.5(5) .
C29 C24 B2 N9 -150.4(4) .
C25 C24 B2 C1 -81.1(5) .
C29 C24 B2 C1 89.1(5) .
N1 C1 B2 N7 -57.6(4) .
C2 C1 B2 N7 120.1(4) .
N1 C1 B2 N9 52.4(5) .
C2 C1 B2 N9 -129.9(4) .
N1 C1 B2 C24 175.9(4) .
C2 C1 B2 C24 -6.4(6) .
C37 N13 B3 N15 -123.7(4) .
N12 N13 B3 N15 52.3(4) .
C37 N13 B3 C41 -1.1(5) .
N12 N13 B3 C41 174.9(3) .
C37 N13 B3 C34 126.4(4) .
N12 N13 B3 C34 -57.6(4) .
C40 N15 B3 N13 129.5(4) .
N14 N15 B3 N13 -54.1(4) .
C40 N15 B3 C41 12.8(6) .
N14 N15 B3 C41 -170.9(3) .
C40 N15 B3 C34 -117.0(4) .
N14 N15 B3 C34 59.3(4) .
C42 C41 B3 N13 89.6(5) .
C46 C41 B3 N13 -81.8(4) .
C42 C41 B3 N15 -154.6(4) .
C46 C41 B3 N15 34.0(6) .
C42 C41 B3 C34 -32.2(6) .
C46 C41 B3 C34 156.5(4) .
N11 C34 B3 N13 45.2(4) .
C33 C34 B3 N13 -139.2(4) .
N11 C34 B3 N15 -65.7(4) .
C33 C34 B3 N15 109.9(4) .
N11 C34 B3 C41 166.0(3) .
C33 C34 B3 C41 -18.4(6) .
C55 N19 B4 N17 107.7(5) .
N18 N19 B4 N17 -59.2(4) .
C55 N19 B4 C30 -140.5(4) .
N18 N19 B4 C30 52.6(4) .
C55 N19 B4 C47 -15.7(6) .
N18 N19 B4 C47 177.4(3) .
C58B N17 B4 N19 -101.3(5) .
N16 N17 B4 N19 63.4(4) .
C58A N17 B4 N19 -136.4(5) .
C58B N17 B4 C30 143.6(4) .
N16 N17 B4 C30 -51.7(5) .
C58A N17 B4 C30 108.4(5) .
C58B N17 B4 C47 17.8(7) .
N16 N17 B4 C47 -177.6(3) .
C58A N17 B4 C47 -17.4(7) .
N11 C30 B4 N19 -48.0(5) .
C31 C30 B4 N19 137.8(4) .
N11 C30 B4 N17 61.8(5) .
C31 C30 B4 N17 -112.4(4) .
N11 C30 B4 C47 -170.7(3) .
C31 C30 B4 C47 15.1(6) .
C48A C47 B4 N19 144.2(3) .
C52A C47 B4 N19 -42.3(5) .
C48B C47 B4 N19 76.6(5) .
C52B C47 B4 N19 -88.8(6) .
C48A C47 B4 N17 29.2(5) .
C52A C47 B4 N17 -157.4(4) .
C48B C47 B4 N17 -38.4(6) .
C52B C47 B4 N17 156.1(5) .
C48A C47 B4 C30 -92.7(4) .
C52A C47 B4 C30 80.7(5) .
C48B C47 B4 C30 -160.3(4) .
C52B C47 B4 C30 34.2(6) .
C80 C75 C76 C77 1.7(9) .
C75 C76 C77 C78 -0.6(10) .
C76 C77 C78 C79 -0.9(9) .
C77 C78 C79 C80 1.1(8) .
C76 C75 C80 C79 -1.5(8) .
C78 C79 C80 C75 0.1(8) .
